data_2209421
loop_
_publ_author_name
'Silva, Luiz Everson da'
'Joussef, Antonio Carlos'
'Foro, Sabine'
'Schmidt, Boris'

_publ_section_title
;Bis[4-fluoro-<i>N</i>-(quinolin-8-yl)benzenesulfonamidato-\k^2^<i>N</i>,<i>N</i>']zinc(II)
 hemihydrate
;
_journal_coeditor_code BT2115
_journal_issue 7
_journal_name_full 'Acta Crystallographica Section E'
_journal_page_first m1719
_journal_page_last m1721
_journal_paper_doi 10.1107/S1600536806024111
_journal_volume 62
_journal_year 2006
_chemical_formula_iupac '[Zn (C15 H10 F1 N2 O2 S1)2] , 0.5H2 O'
_chemical_formula_moiety 'C30 H20 F2 N4 O4 S2 Zn , 0.5H2 O'
_chemical_formula_sum 'C30 H21 F2 N4 O4.5 S2 Zn'
_chemical_formula_weight 677.00
_chemical_name_systematic
;
Bis[4-fluoro-N-(quinolin-8-yl)benzenesulfonamidato-\k^2^N,N']zinc(II)
hemihydrate
;
_space_group_IT_number 15
_symmetry_cell_setting monoclinic
_symmetry_space_group_name_Hall '-C 2yc'
_symmetry_space_group_name_H-M 'C 1 2/c 1'
_atom_sites_solution_hydrogens geom
_atom_sites_solution_primary direct
_atom_sites_solution_secondary difmap
_audit_creation_method SHELXL97
_cell_angle_alpha 90.00
_cell_angle_beta 123.7100(10)
_cell_angle_gamma 90.00
_cell_formula_units_Z 8
_cell_length_a 23.4010(10)
_cell_length_b 16.8430(10)
_cell_length_c 17.1860(10)
_cell_measurement_reflns_used 2790
_cell_measurement_temperature 299(2)
_cell_measurement_theta_max 19.15
_cell_measurement_theta_min 2.28
_cell_volume 5634.8(5)
_computing_cell_refinement 'CrysAlis RED (Oxford Diffraction, 2004)'
_computing_data_collection 'CrysAlis CCD (Oxford Diffraction, 2003)'
_computing_data_reduction 'CrysAlis RED'
_computing_molecular_graphics 'PLATON (Spek, 2003)'
_computing_publication_material SHELXL97
_computing_structure_refinement 'SHELXL97 (Sheldrick, 1997)'
_computing_structure_solution 'SHELXS97 (Sheldrick, 1997)'
_diffrn_ambient_temperature 299(2)
_diffrn_measured_fraction_theta_full 0.984
_diffrn_measured_fraction_theta_max 0.984
_diffrn_measurement_device_type 'Oxford Xcalibur Sapphire CCD area-detector'
_diffrn_measurement_method 'Rotation method data acquisition using \w and \f'
_diffrn_radiation_monochromator graphite
_diffrn_radiation_source 'fine-focus sealed tube'
_diffrn_radiation_type MoK\a
_diffrn_radiation_wavelength 0.71073
_diffrn_reflns_av_R_equivalents 0.0520
_diffrn_reflns_av_sigmaI/netI 0.0579
_diffrn_reflns_limit_h_max 28
_diffrn_reflns_limit_h_min -29
_diffrn_reflns_limit_k_max 20
_diffrn_reflns_limit_k_min -20
_diffrn_reflns_limit_l_max 21
_diffrn_reflns_limit_l_min -11
_diffrn_reflns_number 20017
_diffrn_reflns_theta_full 26.37
_diffrn_reflns_theta_max 26.37
_diffrn_reflns_theta_min 4.19
_diffrn_standards_decay_% 0
_exptl_absorpt_coefficient_mu 1.080
_exptl_absorpt_correction_T_max 0.8995
_exptl_absorpt_correction_T_min 0.7779
_exptl_absorpt_correction_type analytical
_exptl_absorpt_process_details '(CrysAlis RED; Oxford Diffraction, 2004)'
_exptl_crystal_colour 'light green'
_exptl_crystal_density_diffrn 1.596
_exptl_crystal_density_method 'not measured'
_exptl_crystal_description prism
_exptl_crystal_F_000 2760
_exptl_crystal_size_max 0.20
_exptl_crystal_size_mid 0.12
_exptl_crystal_size_min 0.12
_refine_diff_density_max 0.508
_refine_diff_density_min -0.404
_refine_ls_extinction_method none
_refine_ls_goodness_of_fit_ref 1.074
_refine_ls_hydrogen_treatment constr
_refine_ls_matrix_type full
_refine_ls_number_parameters 393
_refine_ls_number_reflns 5667
_refine_ls_number_restraints 0
_refine_ls_restrained_S_all 1.074
_refine_ls_R_factor_all 0.1086
_refine_ls_R_factor_gt 0.0565
_refine_ls_shift/su_max 0.003
_refine_ls_shift/su_mean 0.000
_refine_ls_structure_factor_coef Fsqd
_refine_ls_weighting_details 'calc w = 1/[\s^2^(Fo^2^)+(0.0639P)^2^] where P=(Fo^2^+2Fc^2^)/3'
_refine_ls_weighting_scheme calc
_refine_ls_wR_factor_gt 0.1198
_refine_ls_wR_factor_ref 0.1427
_reflns_number_gt 3364
_reflns_number_total 5667
_reflns_threshold_expression I>2\s(I)
_cod_data_source_file bt2115.cif
_cod_data_source_block I
_cod_depositor_comments
;
 Marking attached hydrogen atoms.

 Antanas Vaitkus,
 2017-11-30
;
_cod_original_sg_symbol_H-M 'C 2/c'
_cod_original_formula_sum 'C30 H21 F2 N4 O4.50 S2 Zn'
_cod_database_code 2209421

loop_
_symmetry_equiv_pos_as_xyz
'x, y, z'
'-x, y, -z+1/2'
'x+1/2, y+1/2, z'
'-x+1/2, y+1/2, -z+1/2'
'-x, -y, -z'
'x, -y, z-1/2'
'-x+1/2, -y+1/2, -z'
'x+1/2, -y+1/2, z-1/2'

loop_
_atom_site_type_symbol
_atom_site_label
_atom_site_fract_x
_atom_site_fract_y
_atom_site_fract_z
_atom_site_U_iso_or_equiv
_atom_site_adp_type
_atom_site_calc_flag
_atom_site_refinement_flags
_atom_site_occupancy
_atom_site_attached_hydrogens
Zn Zn1 0.27849(2) 0.22340(3) 0.26811(3) 0.0549(2) Uani d . 1 0
S S1 0.31379(7) 0.40397(7) 0.30890(8) 0.0696(4) Uani d . 1 0
S S2 0.42269(6) 0.14706(6) 0.35732(8) 0.0635(3) Uani d . 1 0
F F1 0.54774(16) 0.4624(2) 0.6884(2) 0.1289(12) Uani d . 1 0
F F2 0.43892(15) -0.19859(16) 0.3587(2) 0.0941(9) Uani d . 1 0
O O1 0.27345(17) 0.47538(18) 0.2785(2) 0.0934(11) Uani d . 1 0
O O2 0.3419(2) 0.3770(2) 0.2572(2) 0.1026(13) Uani d . 1 0
O O3 0.41631(16) 0.17148(17) 0.4326(2) 0.0785(9) Uani d . 1 0
O O4 0.47965(15) 0.17735(18) 0.3565(2) 0.0878(10) Uani d . 1 0
N N1 0.27266(18) 0.32925(18) 0.3110(2) 0.0574(9) Uani d . 1 0
N N2 0.22516(16) 0.19085(18) 0.3233(2) 0.0487(8) Uani d . 1 0
N N3 0.35004(16) 0.16763(19) 0.2647(2) 0.0526(8) Uani d . 1 0
N N4 0.22183(16) 0.19866(16) 0.1278(2) 0.0427(7) Uani d . 1 0
C C1 0.2341(2) 0.3308(2) 0.3508(3) 0.0493(10) Uani d . 1 0
C C2 0.2165(2) 0.3950(3) 0.3820(3) 0.0662(12) Uani d . 1 0
H H2 0.2308 0.4454 0.3780 0.079 Uiso calc R 1 0
C C3 0.1766(2) 0.3854(3) 0.4203(3) 0.0742(13) Uani d . 1 0
H H3 0.1657 0.4300 0.4415 0.089 Uiso calc R 1 0
C C4 0.1541(2) 0.3139(3) 0.4269(3) 0.0717(13) Uani d . 1 0
H H4 0.1284 0.3095 0.4529 0.086 Uiso calc R 1 0
C C5 0.1694(2) 0.2456(3) 0.3947(3) 0.0557(10) Uani d . 1 0
C C6 0.1483(2) 0.1683(3) 0.3981(3) 0.0648(12) Uani d . 1 0
H H6 0.1226 0.1598 0.4235 0.078 Uiso calc R 1 0
C C7 0.1649(2) 0.1072(3) 0.3651(3) 0.0703(13) Uani d . 1 0
H H7 0.1509 0.0561 0.3676 0.084 Uiso calc R 1 0
C C8 0.2034(2) 0.1200(2) 0.3270(3) 0.0612(11) Uani d . 1 0
H H8 0.2140 0.0769 0.3033 0.073 Uiso calc R 1 0
C C9 0.20969(19) 0.2551(2) 0.3568(2) 0.0482(9) Uani d . 1 0
C C10 0.3839(2) 0.4218(2) 0.4238(3) 0.0512(10) Uani d . 1 0
C C11 0.3866(2) 0.4880(2) 0.4721(3) 0.0641(12) Uani d . 1 0
H H11 0.3504 0.5240 0.4443 0.077 Uiso calc R 1 0
C C12 0.4420(3) 0.5015(3) 0.5607(3) 0.0740(13) Uani d . 1 0
H H12 0.4442 0.5470 0.5928 0.089 Uiso calc R 1 0
C C13 0.4932(3) 0.4484(3) 0.6008(4) 0.0777(14) Uani d . 1 0
C C14 0.4928(3) 0.3817(3) 0.5572(4) 0.0850(15) Uani d . 1 0
H H14 0.5291 0.3460 0.5871 0.102 Uiso calc R 1 0
C C15 0.4370(3) 0.3674(3) 0.4664(4) 0.0726(13) Uani d . 1 0
H H15 0.4355 0.3218 0.4348 0.087 Uiso calc R 1 0
C C16 0.3326(2) 0.1495(2) 0.1750(3) 0.0484(10) Uani d . 1 0
C C17 0.3735(2) 0.1193(3) 0.1484(3) 0.0643(12) Uani d . 1 0
H H17 0.4197 0.1101 0.1935 0.077 Uiso calc R 1 0
C C18 0.3475(3) 0.1019(2) 0.0551(4) 0.0702(13) Uani d . 1 0
H H18 0.3771 0.0817 0.0398 0.084 Uiso calc R 1 0
C C19 0.2806(3) 0.1134(2) -0.0139(3) 0.0626(12) Uani d . 1 0
H H19 0.2644 0.0992 -0.0751 0.075 Uiso calc R 1 0
C C20 0.2357(2) 0.1473(2) 0.0074(3) 0.0462(9) Uani d . 1 0
C C21 0.1674(2) 0.1659(2) -0.0588(3) 0.0568(11) Uani d . 1 0
H H21 0.1485 0.1552 -0.1216 0.068 Uiso calc R 1 0
C C22 0.1278(2) 0.1996(2) -0.0324(3) 0.0587(11) Uani d . 1 0
H H22 0.0821 0.2121 -0.0765 0.070 Uiso calc R 1 0
C C23 0.1575(2) 0.2149(2) 0.0620(3) 0.0514(10) Uani d . 1 0
H H23 0.1303 0.2380 0.0798 0.062 Uiso calc R 1 0
C C24 0.26235(19) 0.16466(19) 0.1020(3) 0.0422(9) Uani d . 1 0
C C25 0.43029(19) 0.0425(2) 0.3606(3) 0.0526(10) Uani d . 1 0
C C26 0.4779(2) 0.0051(3) 0.3503(4) 0.0804(15) Uani d . 1 0
H H26 0.5080 0.0351 0.3430 0.097 Uiso calc R 1 0
C C27 0.4810(2) -0.0767(3) 0.3507(4) 0.0812(15) Uani d . 1 0
H H27 0.5133 -0.1026 0.3443 0.097 Uiso calc R 1 0
C C28 0.4363(2) -0.1179(3) 0.3604(3) 0.0619(11) Uani d . 1 0
C C29 0.3890(2) -0.0838(3) 0.3702(3) 0.0728(13) Uani d . 1 0
H H29 0.3587 -0.1147 0.3762 0.087 Uiso calc R 1 0
C C30 0.3859(2) -0.0031(3) 0.3713(3) 0.0680(12) Uani d . 1 0
H H30 0.3539 0.0214 0.3793 0.082 Uiso calc R 1 0
O O5 0.5000 0.3306(11) 0.2500 0.556(18) Uani d S 1 2

loop_
_atom_site_aniso_label
_atom_site_aniso_U_11
_atom_site_aniso_U_22
_atom_site_aniso_U_33
_atom_site_aniso_U_12
_atom_site_aniso_U_13
_atom_site_aniso_U_23
Zn1 0.0616(4) 0.0613(3) 0.0510(3) -0.0077(2) 0.0370(3) -0.0051(2)
S1 0.0867(9) 0.0667(8) 0.0540(7) -0.0274(6) 0.0382(7) 0.0006(6)
S2 0.0515(7) 0.0607(7) 0.0609(7) -0.0058(5) 0.0204(6) 0.0107(6)
F1 0.086(2) 0.127(3) 0.092(2) -0.010(2) -0.0009(19) 0.008(2)
F2 0.112(2) 0.0643(17) 0.106(2) 0.0082(15) 0.061(2) 0.0086(15)
O1 0.092(2) 0.068(2) 0.069(2) -0.0163(18) 0.0133(19) 0.0275(17)
O2 0.146(3) 0.122(3) 0.079(2) -0.065(2) 0.087(3) -0.028(2)
O3 0.092(2) 0.071(2) 0.0509(19) -0.0015(17) 0.0261(18) 0.0004(15)
O4 0.055(2) 0.073(2) 0.117(3) -0.0117(16) 0.037(2) 0.0198(19)
N1 0.071(2) 0.053(2) 0.059(2) -0.0204(17) 0.042(2) -0.0088(16)
N2 0.058(2) 0.0483(19) 0.0450(19) -0.0076(16) 0.0319(18) -0.0021(15)
N3 0.047(2) 0.067(2) 0.043(2) 0.0040(16) 0.0250(17) 0.0068(16)
N4 0.0448(19) 0.0393(16) 0.0491(19) 0.0014(14) 0.0293(17) -0.0005(14)
C1 0.055(3) 0.046(2) 0.041(2) -0.0017(19) 0.023(2) -0.0035(18)
C2 0.072(3) 0.059(3) 0.063(3) -0.001(2) 0.035(3) -0.003(2)
C3 0.075(3) 0.081(4) 0.068(3) 0.021(3) 0.041(3) -0.009(3)
C4 0.060(3) 0.099(4) 0.064(3) 0.005(3) 0.039(3) -0.003(3)
C5 0.045(2) 0.082(3) 0.040(2) 0.001(2) 0.023(2) -0.003(2)
C6 0.058(3) 0.088(3) 0.059(3) -0.016(2) 0.040(2) 0.003(2)
C7 0.087(4) 0.067(3) 0.066(3) -0.023(3) 0.048(3) -0.008(2)
C8 0.076(3) 0.056(3) 0.060(3) -0.014(2) 0.043(3) -0.008(2)
C9 0.048(2) 0.056(2) 0.036(2) -0.0037(19) 0.021(2) -0.0009(19)
C10 0.055(3) 0.043(2) 0.060(3) -0.0092(19) 0.035(2) 0.004(2)
C11 0.065(3) 0.043(2) 0.068(3) 0.003(2) 0.027(3) 0.006(2)
C12 0.076(3) 0.064(3) 0.063(3) -0.009(3) 0.027(3) -0.009(2)
C13 0.055(3) 0.076(3) 0.079(4) -0.007(3) 0.022(3) 0.014(3)
C14 0.063(3) 0.064(3) 0.123(5) 0.007(3) 0.049(4) 0.011(3)
C15 0.073(3) 0.055(3) 0.105(4) -0.003(2) 0.059(3) -0.007(3)
C16 0.051(3) 0.046(2) 0.058(3) 0.0072(18) 0.037(2) 0.0158(19)
C17 0.059(3) 0.083(3) 0.066(3) 0.023(2) 0.045(3) 0.030(2)
C18 0.083(4) 0.070(3) 0.086(4) 0.023(3) 0.065(3) 0.020(3)
C19 0.093(4) 0.056(3) 0.064(3) 0.003(2) 0.060(3) 0.002(2)
C20 0.058(3) 0.040(2) 0.051(2) 0.0005(18) 0.036(2) 0.0024(18)
C21 0.064(3) 0.057(3) 0.048(2) -0.006(2) 0.030(2) -0.001(2)
C22 0.053(3) 0.059(3) 0.058(3) 0.000(2) 0.027(2) 0.000(2)
C23 0.055(3) 0.046(2) 0.066(3) 0.0003(19) 0.041(2) -0.003(2)
C24 0.054(2) 0.0349(19) 0.052(2) 0.0017(17) 0.038(2) 0.0047(17)
C25 0.039(2) 0.059(2) 0.047(2) -0.0023(19) 0.016(2) 0.0133(19)
C26 0.053(3) 0.081(3) 0.112(4) 0.006(2) 0.048(3) 0.032(3)
C27 0.064(3) 0.074(3) 0.115(4) 0.024(3) 0.056(3) 0.030(3)
C28 0.068(3) 0.055(3) 0.060(3) 0.004(2) 0.033(3) 0.012(2)
C29 0.088(4) 0.060(3) 0.096(4) -0.009(3) 0.067(3) 0.004(3)
C30 0.072(3) 0.066(3) 0.081(3) -0.004(2) 0.052(3) 0.008(2)
O5 0.44(2) 0.43(2) 0.261(17) 0.000 -0.135(18) 0.000

loop_
_atom_type_symbol
_atom_type_description
_atom_type_scat_dispersion_real
_atom_type_scat_dispersion_imag
_atom_type_scat_source
C C 0.0033 0.0016 'International Tables Vol C Tables 4.2.6.8 and 6.1.1.4'
H H 0.0000 0.0000 'International Tables Vol C Tables 4.2.6.8 and 6.1.1.4'
N N 0.0061 0.0033 'International Tables Vol C Tables 4.2.6.8 and 6.1.1.4'
O O 0.0106 0.0060 'International Tables Vol C Tables 4.2.6.8 and 6.1.1.4'
F F 0.0171 0.0103 'International Tables Vol C Tables 4.2.6.8 and 6.1.1.4'
S S 0.1246 0.1234 'International Tables Vol C Tables 4.2.6.8 and 6.1.1.4'
Zn Zn 0.2839 1.4301 'International Tables Vol C Tables 4.2.6.8 and 6.1.1.4'

loop_
_geom_angle_atom_site_label_1
_geom_angle_atom_site_label_2
_geom_angle_atom_site_label_3
_geom_angle
_geom_angle_publ_flag
N3 Zn1 N1 133.55(14) y
N3 Zn1 N2 130.46(13) y
N1 Zn1 N2 83.12(13) y
N3 Zn1 N4 82.66(12) y
N1 Zn1 N4 119.49(13) y
N2 Zn1 N4 109.46(12) y
N3 Zn1 O3 52.89(11) ?
N1 Zn1 O3 99.97(12) ?
N2 Zn1 O3 95.72(11) ?
N4 Zn1 O3 134.69(10) ?
N3 Zn1 O2 87.23(12) ?
N1 Zn1 O2 52.25(11) ?
N2 Zn1 O2 135.27(11) ?
N4 Zn1 O2 96.87(10) ?
O3 Zn1 O2 90.00(10) ?
O1 S1 O2 118.2(2) ?
O1 S1 N1 112.7(2) ?
O2 S1 N1 104.59(18) ?
O1 S1 C10 106.31(19) ?
O2 S1 C10 106.6(2) ?
N1 S1 C10 107.93(17) ?
O4 S2 O3 117.8(2) ?
O4 S2 N3 113.24(18) ?
O3 S2 N3 104.45(18) ?
O4 S2 C25 106.08(19) ?
O3 S2 C25 108.31(19) ?
N3 S2 C25 106.33(18) ?
S1 O2 Zn1 79.95(13) ?
S2 O3 Zn1 80.26(13) ?
C1 N1 S1 123.7(3) ?
C1 N1 Zn1 113.4(2) ?
S1 N1 Zn1 122.63(19) ?
C8 N2 C9 120.0(3) ?
C8 N2 Zn1 128.8(3) ?
C9 N2 Zn1 111.1(2) ?
C16 N3 S2 123.5(3) ?
C16 N3 Zn1 114.2(2) ?
S2 N3 Zn1 122.21(18) ?
C23 N4 C24 118.3(3) ?
C23 N4 Zn1 130.8(3) ?
C24 N4 Zn1 110.6(2) ?
C2 C1 N1 128.3(4) ?
C2 C1 C9 117.4(4) ?
N1 C1 C9 114.2(3) ?
C1 C2 C3 120.7(4) ?
C1 C2 H2 119.7 ?
C3 C2 H2 119.7 ?
C4 C3 C2 122.0(4) ?
C4 C3 H3 119.0 ?
C2 C3 H3 119.0 ?
C3 C4 C5 120.1(4) ?
C3 C4 H4 119.9 ?
C5 C4 H4 119.9 ?
C6 C5 C4 124.7(4) ?
C6 C5 C9 117.4(4) ?
C4 C5 C9 117.8(4) ?
C7 C6 C5 120.4(4) ?
C7 C6 H6 119.8 ?
C5 C6 H6 119.8 ?
C6 C7 C8 119.8(4) ?
C6 C7 H7 120.1 ?
C8 C7 H7 120.1 ?
N2 C8 C7 122.1(4) ?
N2 C8 H8 118.9 ?
C7 C8 H8 118.9 ?
N2 C9 C5 120.1(4) ?
N2 C9 C1 118.0(3) ?
C5 C9 C1 121.9(4) ?
C11 C10 C15 119.5(4) ?
C11 C10 S1 121.4(3) ?
C15 C10 S1 119.1(3) ?
C12 C11 C10 120.5(4) ?
C12 C11 H11 119.7 ?
C10 C11 H11 119.7 ?
C13 C12 C11 119.3(5) ?
C13 C12 H12 120.4 ?
C11 C12 H12 120.4 ?
C12 C13 C14 122.7(5) ?
C12 C13 F1 118.7(5) ?
C14 C13 F1 118.6(5) ?
C13 C14 C15 118.8(5) ?
C13 C14 H14 120.6 ?
C15 C14 H14 120.6 ?
C10 C15 C14 119.2(4) ?
C10 C15 H15 120.4 ?
C14 C15 H15 120.4 ?
C17 C16 N3 128.5(4) ?
C17 C16 C24 116.7(4) ?
N3 C16 C24 114.8(3) ?
C16 C17 C18 121.6(4) ?
C16 C17 H17 119.2 ?
C18 C17 H17 119.2 ?
C19 C18 C17 122.1(4) ?
C19 C18 H18 119.0 ?
C17 C18 H18 119.0 ?
C18 C19 C20 119.8(4) ?
C18 C19 H19 120.1 ?
C20 C19 H19 120.1 ?
C21 C20 C24 118.0(3) ?
C21 C20 C19 124.3(4) ?
C24 C20 C19 117.8(4) ?
C22 C21 C20 120.5(4) ?
C22 C21 H21 119.7 ?
C20 C21 H21 119.7 ?
C21 C22 C23 118.4(4) ?
C21 C22 H22 120.8 ?
C23 C22 H22 120.8 ?
N4 C23 C22 123.8(4) ?
N4 C23 H23 118.1 ?
C22 C23 H23 118.1 ?
N4 C24 C20 121.0(3) ?
N4 C24 C16 117.0(3) ?
C20 C24 C16 122.1(3) ?
C26 C25 C30 119.0(4) ?
C26 C25 S2 121.8(3) ?
C30 C25 S2 119.2(3) ?
C25 C26 C27 120.1(4) ?
C25 C26 H26 119.9 ?
C27 C26 H26 119.9 ?
C28 C27 C26 118.3(4) ?
C28 C27 H27 120.8 ?
C26 C27 H27 120.8 ?
C29 C28 C27 123.3(4) ?
C29 C28 F2 118.8(4) ?
C27 C28 F2 117.8(4) ?
C28 C29 C30 119.1(4) ?
C28 C29 H29 120.5 ?
C30 C29 H29 120.5 ?
C29 C30 C25 120.2(4) ?
C29 C30 H30 119.9 ?
C25 C30 H30 119.9 ?

loop_
_geom_bond_atom_site_label_1
_geom_bond_atom_site_label_2
_geom_bond_distance
_geom_bond_publ_flag
Zn1 N3 1.949(3) y
Zn1 N1 1.963(3) y
Zn1 N2 2.018(3) y
Zn1 N4 2.049(3) y
Zn1 O3 3.006(3) ?
Zn1 O2 3.039(3) ?
S1 O1 1.436(3) ?
S1 O2 1.441(3) ?
S1 N1 1.597(3) ?
S1 C10 1.756(4) ?
S2 O4 1.435(3) ?
S2 O3 1.441(3) ?
S2 N3 1.594(3) ?
S2 C25 1.768(4) ?
F1 C13 1.348(5) ?
F2 C28 1.361(5) ?
N1 C1 1.404(5) ?
N2 C8 1.313(5) ?
N2 C9 1.365(5) ?
N3 C16 1.392(5) ?
N4 C23 1.315(5) ?
N4 C24 1.375(4) ?
C1 C2 1.366(5) ?
C1 C9 1.423(5) ?
C2 C3 1.420(6) ?
C2 H2 0.9300 ?
C3 C4 1.345(6) ?
C3 H3 0.9300 ?
C4 C5 1.406(6) ?
C4 H4 0.9300 ?
C5 C6 1.405(6) ?
C5 C9 1.422(5) ?
C6 C7 1.333(6) ?
C6 H6 0.9300 ?
C7 C8 1.394(5) ?
C7 H7 0.9300 ?
C8 H8 0.9300 ?
C10 C11 1.370(5) ?
C10 C15 1.382(6) ?
C11 C12 1.363(6) ?
C11 H11 0.9300 ?
C12 C13 1.339(6) ?
C12 H12 0.9300 ?
C13 C14 1.347(6) ?
C14 C15 1.390(6) ?
C14 H14 0.9300 ?
C15 H15 0.9300 ?
C16 C17 1.368(5) ?
C16 C24 1.433(5) ?
C17 C18 1.394(6) ?
C17 H17 0.9300 ?
C18 C19 1.354(6) ?
C18 H18 0.9300 ?
C19 C20 1.413(5) ?
C19 H19 0.9300 ?
C20 C21 1.389(5) ?
C20 C24 1.411(5) ?
C21 C22 1.360(5) ?
C21 H21 0.9300 ?
C22 C23 1.390(5) ?
C22 H22 0.9300 ?
C23 H23 0.9300 ?
C25 C26 1.374(6) ?
C25 C30 1.384(5) ?
C26 C27 1.380(6) ?
C26 H26 0.9300 ?
C27 C28 1.342(6) ?
C27 H27 0.9300 ?
C28 C29 1.338(6) ?
C29 C30 1.361(6) ?
C29 H29 0.9300 ?
C30 H30 0.9300 ?

loop_
_geom_hbond_atom_site_label_D
_geom_hbond_atom_site_label_H
_geom_hbond_atom_site_label_A
_geom_hbond_site_symmetry_A
_geom_hbond_distance_DH
_geom_hbond_distance_HA
_geom_hbond_distance_DA
_geom_hbond_angle_DHA
C8 H8 O1 4_545 0.93 2.33 3.256(5) 171.2
C21 H21 O2 7 0.93 2.52 3.373(5) 152.5

loop_
_geom_torsion_atom_site_label_1
_geom_torsion_atom_site_label_2
_geom_torsion_atom_site_label_3
_geom_torsion_atom_site_label_4
_geom_torsion
O1 S1 O2 Zn1 -131.33(17)
N1 S1 O2 Zn1 -5.06(17)
C10 S1 O2 Zn1 109.13(14)
N3 Zn1 O2 S1 -150.45(18)
N1 Zn1 O2 S1 5.03(17)
N2 Zn1 O2 S1 0.5(3)
N4 Zn1 O2 S1 127.29(17)
O3 Zn1 O2 S1 -97.61(17)
O4 S2 O3 Zn1 123.73(17)
N3 S2 O3 Zn1 -2.92(14)
C25 S2 O3 Zn1 -115.95(14)
N3 Zn1 O3 S2 2.90(14)
N1 Zn1 O3 S2 -135.19(14)
N2 Zn1 O3 S2 140.81(15)
N4 Zn1 O3 S2 16.1(2)
O2 Zn1 O3 S2 -83.62(13)
O1 S1 N1 C1 -47.0(4)
O2 S1 N1 C1 -176.7(3)
C10 S1 N1 C1 70.1(4)
O1 S1 N1 Zn1 138.8(2)
O2 S1 N1 Zn1 9.2(3)
C10 S1 N1 Zn1 -104.1(2)
N3 Zn1 N1 C1 -145.1(2)
N2 Zn1 N1 C1 -3.2(3)
N4 Zn1 N1 C1 105.3(3)
O3 Zn1 N1 C1 -97.8(3)
O2 Zn1 N1 C1 180.0(3)
N3 Zn1 N1 S1 29.6(3)
N2 Zn1 N1 S1 171.5(2)
N4 Zn1 N1 S1 -80.0(3)
O3 Zn1 N1 S1 76.9(2)
O2 Zn1 N1 S1 -5.31(17)
N3 Zn1 N2 C8 -35.8(4)
N1 Zn1 N2 C8 -179.8(4)
N4 Zn1 N2 C8 61.3(4)
O3 Zn1 N2 C8 -80.4(3)
O2 Zn1 N2 C8 -176.2(3)
N3 Zn1 N2 C9 146.8(2)
N1 Zn1 N2 C9 2.8(2)
N4 Zn1 N2 C9 -116.1(2)
O3 Zn1 N2 C9 102.2(2)
O2 Zn1 N2 C9 6.4(3)
O4 S2 N3 C16 54.2(4)
O3 S2 N3 C16 -176.4(3)
C25 S2 N3 C16 -61.9(3)
O4 S2 N3 Zn1 -124.2(2)
O3 S2 N3 Zn1 5.3(3)
C25 S2 N3 Zn1 119.7(2)
N1 Zn1 N3 C16 -116.4(3)
N2 Zn1 N3 C16 117.2(3)
N4 Zn1 N3 C16 7.8(2)
O3 Zn1 N3 C16 178.4(3)
O2 Zn1 N3 C16 -89.5(3)
N1 Zn1 N3 S2 62.1(3)
N2 Zn1 N3 S2 -64.3(3)
N4 Zn1 N3 S2 -173.7(2)
O3 Zn1 N3 S2 -3.06(15)
O2 Zn1 N3 S2 89.0(2)
N3 Zn1 N4 C23 179.4(3)
N1 Zn1 N4 C23 -44.1(3)
N2 Zn1 N4 C23 49.0(3)
O3 Zn1 N4 C23 168.9(3)
O2 Zn1 N4 C23 -94.3(3)
N3 Zn1 N4 C24 -5.9(2)
N1 Zn1 N4 C24 130.6(2)
N2 Zn1 N4 C24 -136.3(2)
O3 Zn1 N4 C24 -16.4(3)
O2 Zn1 N4 C24 80.4(2)
S1 N1 C1 C2 9.8(6)
Zn1 N1 C1 C2 -175.6(3)
S1 N1 C1 C9 -171.6(3)
Zn1 N1 C1 C9 3.1(4)
N1 C1 C2 C3 179.8(4)
C9 C1 C2 C3 1.2(6)
C1 C2 C3 C4 -0.6(7)
C2 C3 C4 C5 -0.5(7)
C3 C4 C5 C6 -179.8(4)
C3 C4 C5 C9 0.9(6)
C4 C5 C6 C7 179.5(4)
C9 C5 C6 C7 -1.2(6)
C5 C6 C7 C8 -0.1(7)
C9 N2 C8 C7 -0.6(6)
Zn1 N2 C8 C7 -177.9(3)
C6 C7 C8 N2 1.0(7)
C8 N2 C9 C5 -0.7(5)
Zn1 N2 C9 C5 177.0(3)
C8 N2 C9 C1 -179.6(4)
Zn1 N2 C9 C1 -1.9(4)
C6 C5 C9 N2 1.5(5)
C4 C5 C9 N2 -179.1(4)
C6 C5 C9 C1 -179.6(4)
C4 C5 C9 C1 -0.2(6)
C2 C1 C9 N2 178.1(4)
N1 C1 C9 N2 -0.7(5)
C2 C1 C9 C5 -0.9(6)
N1 C1 C9 C5 -179.6(3)
O1 S1 C10 C11 9.9(4)
O2 S1 C10 C11 136.9(3)
N1 S1 C10 C11 -111.2(3)
O1 S1 C10 C15 -170.6(3)
O2 S1 C10 C15 -43.7(4)
N1 S1 C10 C15 68.2(4)
C15 C10 C11 C12 1.7(6)
S1 C10 C11 C12 -178.9(3)
C10 C11 C12 C13 -1.4(7)
C11 C12 C13 C14 0.4(8)
C11 C12 C13 F1 179.9(4)
C12 C13 C14 C15 0.3(8)
F1 C13 C14 C15 -179.3(4)
C11 C10 C15 C14 -1.0(6)
S1 C10 C15 C14 179.5(3)
C13 C14 C15 C10 0.0(7)
S2 N3 C16 C17 -6.7(6)
Zn1 N3 C16 C17 171.8(3)
S2 N3 C16 C24 173.2(2)
Zn1 N3 C16 C24 -8.4(4)
N3 C16 C17 C18 177.9(4)
C24 C16 C17 C18 -1.9(6)
C16 C17 C18 C19 -0.3(7)
C17 C18 C19 C20 2.7(6)
C18 C19 C20 C21 176.0(4)
C18 C19 C20 C24 -2.6(5)
C24 C20 C21 C22 -0.2(5)
C19 C20 C21 C22 -178.9(4)
C20 C21 C22 C23 0.1(6)
C24 N4 C23 C22 0.1(5)
Zn1 N4 C23 C22 174.5(3)
C21 C22 C23 N4 0.0(6)
C23 N4 C24 C20 -0.3(5)
Zn1 N4 C24 C20 -175.7(3)
C23 N4 C24 C16 178.5(3)
Zn1 N4 C24 C16 3.1(4)
C21 C20 C24 N4 0.3(5)
C19 C20 C24 N4 179.1(3)
C21 C20 C24 C16 -178.4(3)
C19 C20 C24 C16 0.4(5)
C17 C16 C24 N4 -176.9(3)
N3 C16 C24 N4 3.3(5)
C17 C16 C24 C20 1.9(5)
N3 C16 C24 C20 -178.0(3)
O4 S2 C25 C26 -8.2(4)
O3 S2 C25 C26 -135.6(4)
N3 S2 C25 C26 112.7(4)
O4 S2 C25 C30 173.6(3)
O3 S2 C25 C30 46.2(4)
N3 S2 C25 C30 -65.5(4)
C30 C25 C26 C27 0.0(7)
S2 C25 C26 C27 -178.2(4)
C25 C26 C27 C28 0.7(8)
C26 C27 C28 C29 -0.4(7)
C26 C27 C28 F2 178.7(4)
C27 C28 C29 C30 -0.6(7)
F2 C28 C29 C30 -179.6(4)
C28 C29 C30 C25 1.2(7)
C26 C25 C30 C29 -1.0(7)
S2 C25 C30 C29 177.3(4)
